data_7247062
loop_
_publ_author_name
'Matulevi\<ci\=ut\.e, Gita'
'Kleizien\.e, Neringa'
'Ra\<ckauskien\.e, Greta'
'Martynaitis, Vytas'
'Bieliauskas, Aurimas'
'\<Sachlevi\<ci\=ut\.e, Urt\.e'
'Jankauskas, Rokas'
'Bartkus, Martynas R.'
'Sl\/ok, Frank A.'
'\<Sa\<ckus, Algirdas'

_publ_section_title
;
 Facile synthesis of new N-(aminocycloalkylene)amino acid compounds using
 chiral triflate esters with N-Boc-aminopyrrolidines and
 N-Boc-aminopiperidines
;
_journal_issue 31
_journal_name_full 'RSC Advances'
_journal_page_first 21378
_journal_page_last 21394
_journal_paper_doi 10.1039/D3RA03060A
_journal_volume 13
_journal_year 2023
_chemical_absolute_configuration ad
_chemical_formula_moiety 'C16 H30 N2 O4'
_chemical_formula_sum 'C16 H30 N2 O4'
_chemical_formula_weight 324.43
_chemical_name_systematic 'tert-butyl 1-((R)-1-(methoxycarbonyl)-2-methylpropyl)piperidin-4-ylcarbamate'
_space_group_crystal_system monoclinic
_space_group_IT_number 4
_space_group_name_Hall 'P 2yb'
_space_group_name_H-M_alt 'P 1 21 1'
_symmetry_Int_Tables_number 4
_atom_sites_solution_primary dual
_audit_creation_date 2021-11-17
_audit_creation_method
;
Olex2 1.2-ac4
(compiled 2018.05.17 svn.r3504 for Rigaku Oxford Diffraction, GUI svn.r5492)
;
_audit_update_record
;
2023-03-07 deposited with the CCDC.	2023-07-13 downloaded from the CCDC.
;
_cell_angle_alpha 90
_cell_angle_beta 97.4889(12)
_cell_angle_gamma 90
_cell_formula_units_Z 4
_cell_length_a 10.08686(12)
_cell_length_b 12.80881(17)
_cell_length_c 14.06927(18)
_cell_measurement_reflns_used 18339
_cell_measurement_temperature 150.0(1)
_cell_measurement_theta_max 77.1510
_cell_measurement_theta_min 3.1690
_cell_volume 1802.25(4)
_computing_cell_refinement 'CrysAlisPro 1.171.41.112a (Rigaku OD, 2021)'
_computing_data_collection 'CrysAlisPro 1.171.41.112a (Rigaku OD, 2021)'
_computing_data_reduction 'CrysAlisPro 1.171.41.112a (Rigaku OD, 2021)'
_computing_molecular_graphics 'Olex2 (Dolomanov et al., 2009)'
_computing_publication_material 'Olex2 (Dolomanov et al., 2009)'
_computing_structure_refinement 'olex2.refine (Bourhis et al., 2015)'
_computing_structure_solution 'ShelXT (Sheldrick, 2015)'
_diffrn_ambient_environment N~2~
_diffrn_ambient_temperature 150.0(1)
_diffrn_detector 'Hybrid Pixel Array Detector'
_diffrn_detector_area_resol_mean 10.0000
_diffrn_detector_type HyPix
_diffrn_measured_fraction_theta_full 0.98
_diffrn_measured_fraction_theta_max 0.93
_diffrn_measurement_details
;
List of Runs (angles in degrees, time in seconds):

  # Type    Start    End  Width  t~exp~   \w     \q     \k     \f   Frames
#--------------------------------------------------------------------------
  1  \w    103.00 129.98   0.38    0.37    --  105.75  77.00  30.00   71
  2  \w     95.00 120.08   0.38    0.09    --   49.67  77.00-120.00   66
  3  \w     89.00 174.12   0.38    0.37    --  105.75  77.00-150.00  224
  4  \w     99.00 127.12   0.38    0.37    --  105.75  77.00-120.00   74
  5  \w    131.00 174.70   0.38    0.37    --  105.75  77.00-120.00  115
  6  \w    147.00 173.98   0.38    0.37    --  105.75  61.00 -60.00   71
  7  \w     93.00 171.66   0.38    0.37    --  105.75  61.00   0.00  207
  8  \w    103.00 128.08   0.38    0.37    --  105.75  30.00  60.00   66
  9  \w    111.00 159.64   0.38    0.37    --  105.75  15.00 120.00  128
 10  \w    109.00 170.18   0.38    0.37    --  105.75  30.00 -90.00  161
 11  \w    133.00 159.22   0.38    0.37    --  105.75  15.00-120.00   69
 12  \w    103.00 129.22   0.38    0.37    --  105.75   0.00-120.00   69
 13  \w    102.00 128.98   0.38    0.37    --  105.75  30.00-180.00   71
 14  \w     95.00 133.00   0.38    0.37    --  105.75 139.00 -37.00  100
 15  \w    110.00 134.70   0.38    0.37    --  105.75 131.00 147.00   65
 16  \w     96.00 136.66   0.38    0.37    --  105.75 125.00   0.00  107
 17  \w    144.00 172.50   0.38    0.37    --  105.75 125.00   0.00   75
 18  \w     39.00  66.36   0.38    0.37    --  105.75 -61.00-120.00   72
 19  \w     36.00  62.22   0.38    0.37    --  105.75 -77.00-180.00   69
 20  \w     49.00  74.08   0.38    0.37    --  105.75 -77.00 -60.00   66
 21  \w     50.00  76.22   0.38    0.37    --  105.75 -77.00  60.00   69
 22  \w     37.00  91.34   0.38    0.37    --  105.75 -77.00  90.00  143
 23  \w     39.00  66.36   0.38    0.37    --  105.75 -61.00 150.00   72
 24  \w     35.00  65.78   0.38    0.37    --  105.75 -61.00 -90.00   81
 25  \w     81.00 107.22   0.38    0.37    --  105.75 -86.00-140.87   69
 26  \w     46.00  79.82   0.38    0.37    --  105.75-125.00-180.00   89
 27  \w     87.00 120.06   0.38    0.37    --  105.75-139.00 -97.00   87
 28  \w     64.00  90.22   0.38    0.37    --  105.75-125.00 -60.00   69
 29  \w     48.00  73.08   0.38    0.09    --   49.67-139.00 -97.00   66
 30  \w     85.00 110.08   0.38    0.37    --  105.75-125.00-180.00   66
 31  \w     35.00 109.86   0.38    0.37    --  105.75-125.00  30.00  197
 32  \w     63.00 104.80   0.38    0.37    --  105.75 -94.00  90.00  110
 33  \w     73.00  99.22   0.38    0.37    --  105.75-131.00  76.00   69
 34  \w     79.00 104.08   0.38    0.37    --  105.75 -94.00 120.00   66
 35  \w     56.00  82.22   0.38    0.09    --   49.67-131.00  76.00   69
 36  \w     59.00 101.94   0.38    0.37    --  105.75 -94.00  60.00  113
 37  \w     46.00 100.34   0.38    0.37    --  105.75 -94.00  30.00  143
 38  \w     59.00  85.22   0.38    0.37    --  105.75 -94.00 -60.00   69
 39  \w     47.00  72.08   0.38    0.37    --  105.75 -86.00-140.87   66
 40  \w     72.00 103.92   0.38    0.37    --  105.75 -94.00-180.00   84
 41  \w    -89.00 -47.96   0.38    0.09    --  -49.67 131.00 147.00  108
 42  \w   -119.00 -89.36   0.38    0.09    --  -49.67 -77.00  60.00   78
 43  \w   -118.00 -89.88   0.38    0.09    --  -49.67 -77.00-150.00   74
 44  \w   -116.00 -88.64   0.38    0.09    --  -49.67 -77.00-180.00   72
 45  \w   -119.00 -93.92   0.38    0.09    --  -49.67 -77.00-120.00   66
 46  \w   -118.00 -91.78   0.38    0.09    --  -49.67 -77.00 -90.00   69
 47  \w    -46.00 -12.94   0.38    0.37    --  -84.25  15.00  30.00   87
 48  \w   -119.00 -71.12   0.38    0.09    --  -49.67-131.00  76.00  126
 49  \w   -138.00-112.92   0.38    0.37    --  -84.25-131.00  76.00   66
 50  \w   -120.00 -92.64   0.38    0.09    --  -49.67-139.00 -97.00   72
 51  \w   -135.00-109.92   0.38    0.37    --  -84.25-139.00 -97.00   66
;
_diffrn_measurement_device 'four-circle diffractometer'
_diffrn_measurement_device_type 'Rigaku, XtaLAB Synergy, Dualflex, HyPix'
_diffrn_measurement_method '\w scans'
_diffrn_orient_matrix_type 'CrysAlisPro convention (1999,Acta A55,543-557)'
_diffrn_orient_matrix_UB_11 0.0422380000
_diffrn_orient_matrix_UB_12 -0.0455810000
_diffrn_orient_matrix_UB_13 0.1007553000
_diffrn_orient_matrix_UB_21 0.0127968000
_diffrn_orient_matrix_UB_22 0.1112863000
_diffrn_orient_matrix_UB_23 0.0417683000
_diffrn_orient_matrix_UB_31 -0.1474998000
_diffrn_orient_matrix_UB_32 -0.0034556000
_diffrn_orient_matrix_UB_33 0.0174858000
_diffrn_radiation_monochromator mirror
_diffrn_radiation_probe x-ray
_diffrn_radiation_type 'Cu K\a'
_diffrn_radiation_wavelength 1.54184
_diffrn_reflns_av_R_equivalents 0.0299
_diffrn_reflns_av_unetI/netI 0.0238
_diffrn_reflns_limit_h_max 9
_diffrn_reflns_limit_h_min -12
_diffrn_reflns_limit_k_max 16
_diffrn_reflns_limit_k_min -16
_diffrn_reflns_limit_l_max 17
_diffrn_reflns_limit_l_min -17
_diffrn_reflns_number 22287
_diffrn_reflns_theta_full 75.0
_diffrn_reflns_theta_max 77.39
_diffrn_reflns_theta_min 3.17
_diffrn_source 'micro-focus sealed X-ray tube'
_diffrn_source_type 'PhotonJet (Cu) X-ray Source'
_exptl_absorpt_coefficient_mu 0.670
_exptl_absorpt_correction_T_max 0.96016
_exptl_absorpt_correction_T_min 0.87241
_exptl_absorpt_correction_type multi-scan
_exptl_absorpt_process_details
;
CrysAlisPro 1.171.41.112a (Rigaku Oxford Diffraction, 2021)
Empirical absorption correction using spherical harmonics,
implemented in SCALE3 ABSPACK scaling algorithm.
;
_exptl_crystal_colour Colourless
_exptl_crystal_density_diffrn 1.1587
_exptl_crystal_description 'Block '
_exptl_crystal_F_000 688
_exptl_crystal_size_max 0.18
_exptl_crystal_size_mid 0.11
_exptl_crystal_size_min 0.08
_refine_diff_density_max 0.1426
_refine_diff_density_min -0.1904
_refine_diff_density_rms 0.0347
_refine_ls_abs_structure_details 'Flack, H. D. (1983). Acta Cryst. A39, 876-881.'
_refine_ls_abs_structure_Flack 0.06(8)
_refine_ls_d_res_high 0.7900
_refine_ls_d_res_low 13.9493
_refine_ls_goodness_of_fit_ref 1.0525
_refine_ls_hydrogen_treatment mixed
_refine_ls_matrix_type full
_refine_ls_number_constraints 84
_refine_ls_number_parameters 417
_refine_ls_number_reflns 7121
_refine_ls_number_restraints 1
_refine_ls_restrained_S_all 1.0525
_refine_ls_R_factor_all 0.0313
_refine_ls_R_factor_gt 0.0305
_refine_ls_shift/su_max 0.0011
_refine_ls_shift/su_mean 0.0000
_refine_ls_structure_factor_coef Fsqd
_refine_ls_weighting_details 'w=1/[\s^2^(Fo^2^)+(0.0473P)^2^+0.2072P] where P=(Fo^2^+2Fc^2^)/3'
_refine_ls_weighting_scheme calc
_refine_ls_wR_factor_gt 0.0805
_refine_ls_wR_factor_ref 0.0811
_reflns_Friedel_coverage 0.864
_reflns_limit_h_max 12
_reflns_limit_h_min -12
_reflns_limit_k_max 16
_reflns_limit_k_min -16
_reflns_limit_l_max 17
_reflns_limit_l_min -17
_reflns_number_gt 6941
_reflns_number_total 7121
_reflns_threshold_expression I>=2u(I)
_cod_data_source_file d3ra03060a2.cif
_cod_data_source_block GMP571
_cod_depositor_comments
;

2024-12-16
Z value and formula fixed to values more according to usual
chemical conventions.                 miguel
;
_cod_original_formula_sum 'C32 H60 N4 O8'
_cod_original_formula_weight 628.86
_cod_original_formula_moiety '2(C16 H30 N2 O4)'
_cod_original_formula_units_Z 2
_cod_original_sg_symbol_Hall ' P 2yb'
_cod_database_code 7247062
_chemical_oxdiff_formula 'C64 H120 N8 O16'
_chemical_oxdiff_usercomment 'GMP-571 (from Vytas)'
_diffrn_oxdiff_digest_frames
;
010839e5a3ff80c227627bfe07fe3e23b300042b917
;
_reflns_odcompleteness_completeness 98.51
_reflns_odcompleteness_iscentric 1
_reflns_odcompleteness_theta 77.49
_olex2_refinement_description
;
1. Fixed Uiso
 At 1.2 times of:
  All C(H) groups, All C(H,H) groups
 At 1.5 times of:
  All C(H,H,H) groups
2.a Ternary CH refined with riding coordinates:
 C4(H4), C7(H7), C8(H8), C54(H54), C57(H57), C58(H58)
2.b Secondary CH2 refined with riding coordinates:
 C2(H2a,H2b), C3(H3a,H3b), C5(H5a,H5b), C6(H6a,H6b), C52(H52a,H52b), C53(H53a,
 H53b), C55(H55a,H55b), C56(H56a,H56b)
2.c Idealised Me refined as rotating group:
 C9(H9a,H9b,H9c), C10(H10a,H10b,H10c), C14(H14a,H14b,H14c), C20(H20a,H20b,
 H20c), C21(H21a,H21b,H21c), C22(H22a,H22b,H22c), C59(H59a,H59b,H59c), C60(H60a,
 H60b,H60c), C64(H64a,H64b,H64c), C70(H70a,H70b,H70c), C71(H71a,H71b,H71c),
 C72(H72a,H72b,H72c)
;
_olex2_submission_special_instructions 'No special instructions were received'
_oxdiff_exptl_absorpt_empirical_details
;
Empirical correction (ABSPACK) includes:
- Absorption correction using spherical harmonics
- Frame scaling
;
_oxdiff_exptl_absorpt_empirical_full_max 1.391
_oxdiff_exptl_absorpt_empirical_full_min 0.679

loop_
_space_group_symop_id
_space_group_symop_operation_xyz
1 x,y,z
2 -x,y+1/2,-z

loop_
_atom_site_label
_atom_site_type_symbol
_atom_site_fract_x
_atom_site_fract_y
_atom_site_fract_z
_atom_site_U_iso_or_equiv
_atom_site_adp_type
_atom_site_occupancy
_atom_site_refinement_flags_posn
N1 N 0.93826(10) 0.37199(8) 0.42218(7) 0.0241(2) Uani 1.000000 .
C2 C 0.93990(15) 0.48598(10) 0.42787(9) 0.0320(3) Uani 1.000000 .
H2a H 1.00639(15) 0.51397(10) 0.38859(9) 0.0384(3) Uiso 1.000000 R
H2b H 0.85094(15) 0.51370(10) 0.40181(9) 0.0384(3) Uiso 1.000000 R
C3 C 0.97532(14) 0.52165(11) 0.53175(9) 0.0327(3) Uani 1.000000 .
H3a H 1.06630(14) 0.49717(11) 0.55678(9) 0.0393(3) Uiso 1.000000 R
H3b H 0.97482(14) 0.59887(11) 0.53461(9) 0.0393(3) Uiso 1.000000 R
C4 C 0.87478(11) 0.47801(10) 0.59351(8) 0.0247(2) Uani 1.000000 .
H4 H 0.78480(11) 0.50784(10) 0.57013(8) 0.0296(3) Uiso 1.000000 R
C5 C 0.86747(13) 0.36011(10) 0.58190(8) 0.0297(3) Uani 1.000000 .
H5a H 0.95379(13) 0.32876(10) 0.60926(8) 0.0356(3) Uiso 1.000000 R
H5b H 0.79692(13) 0.33212(10) 0.61758(8) 0.0356(3) Uiso 1.000000 R
C6 C 0.83671(13) 0.33013(10) 0.47654(9) 0.0285(2) Uani 1.000000 .
H6a H 0.74787(13) 0.35780(10) 0.45012(9) 0.0343(3) Uiso 1.000000 R
H6b H 0.83398(13) 0.25313(10) 0.47048(9) 0.0343(3) Uiso 1.000000 R
C7 C 0.92722(12) 0.32768(9) 0.32485(8) 0.0251(2) Uani 1.000000 .
H7 H 0.91899(12) 0.25031(9) 0.33154(8) 0.0302(3) Uiso 1.000000 R
C8 C 1.05241(14) 0.34779(10) 0.27601(9) 0.0308(3) Uani 1.000000 .
H8 H 1.06805(14) 0.42481(10) 0.27417(9) 0.0370(3) Uiso 1.000000 R
C9 C 1.17334(14) 0.29687(12) 0.33344(11) 0.0384(3) Uani 1.000000 .
H9a H 1.1839(7) 0.3236(7) 0.3992(3) 0.0576(5) Uiso 1.000000 GR
H9b H 1.1605(6) 0.22106(14) 0.3343(7) 0.0576(5) Uiso 1.000000 GR
H9c H 1.2536(2) 0.3131(8) 0.3038(5) 0.0576(5) Uiso 1.000000 GR
C10 C 1.03333(16) 0.30637(12) 0.17322(10) 0.0413(3) Uani 1.000000 .
H10a H 1.0170(13) 0.2310(2) 0.17390(12) 0.0620(5) Uiso 1.000000 GR
H10b H 0.9567(8) 0.3413(7) 0.1365(3) 0.0620(5) Uiso 1.000000 GR
H10c H 1.1140(5) 0.3203(9) 0.1434(3) 0.0620(5) Uiso 1.000000 GR
C11 C 0.80084(13) 0.36506(10) 0.26267(8) 0.0263(2) Uani 1.000000 .
O12 O 0.78232(11) 0.45056(7) 0.22795(7) 0.0396(2) Uani 1.000000 .
O13 O 0.70812(9) 0.28908(8) 0.25264(6) 0.0337(2) Uani 1.000000 .
C14 C 0.58389(15) 0.31327(12) 0.19438(11) 0.0415(3) Uani 1.000000 .
H14a H 0.6009(2) 0.3285(10) 0.1288(3) 0.0622(5) Uiso 1.000000 GR
H14b H 0.5232(5) 0.2535(4) 0.1938(8) 0.0622(5) Uiso 1.000000 GR
H14c H 0.5430(7) 0.3743(6) 0.2209(6) 0.0622(5) Uiso 1.000000 GR
N15 N 0.91102(10) 0.50903(9) 0.69373(7) 0.0266(2) Uani 1.000000 .
H15 H 0.9963(16) 0.5194(13) 0.7149(11) 0.026(4) Uiso 1.000000 .
C16 C 0.81991(11) 0.50785(10) 0.75520(8) 0.0246(2) Uani 1.000000 .
O17 O 0.70245(8) 0.48562(8) 0.73301(6) 0.0333(2) Uani 1.000000 .
O18 O 0.87616(8) 0.53576(7) 0.84390(6) 0.02666(18) Uani 1.000000 .
C19 C 0.79670(12) 0.53437(11) 0.92489(8) 0.0279(2) Uani 1.000000 .
C20 C 0.68332(13) 0.61351(11) 0.90883(10) 0.0345(3) Uani 1.000000 .
H20a H 0.7187(2) 0.6810(3) 0.8911(8) 0.0517(4) Uiso 1.000000 GR
H20b H 0.6158(6) 0.5891(4) 0.8572(6) 0.0517(4) Uiso 1.000000 GR
H20c H 0.6424(8) 0.6214(7) 0.9679(3) 0.0517(4) Uiso 1.000000 GR
C21 C 0.74891(15) 0.42440(12) 0.94118(11) 0.0388(3) Uani 1.000000 .
H21a H 0.6838(10) 0.4032(4) 0.8867(4) 0.0581(5) Uiso 1.000000 GR
H21b H 0.8253(2) 0.3765(2) 0.9472(9) 0.0581(5) Uiso 1.000000 GR
H21c H 0.7067(11) 0.4224(2) 1.0001(5) 0.0581(5) Uiso 1.000000 GR
C22 C 0.89774(13) 0.56913(12) 1.00876(9) 0.0366(3) Uani 1.000000 .
H22a H 0.9722(6) 0.5195(6) 1.0176(6) 0.0550(5) Uiso 1.000000 GR
H22b H 0.9316(9) 0.6386(4) 0.9955(4) 0.0550(5) Uiso 1.000000 GR
H22c H 0.8545(4) 0.5717(10) 1.0672(2) 0.0550(5) Uiso 1.000000 GR
N51 N 0.48144(10) 0.58320(8) 0.41272(7) 0.0243(2) Uani 1.000000 .
C52 C 0.42519(13) 0.66609(9) 0.46684(9) 0.0285(2) Uani 1.000000 .
H52a H 0.46453(13) 0.73408(9) 0.45211(9) 0.0342(3) Uiso 1.000000 R
H52b H 0.32732(13) 0.67000(9) 0.44776(9) 0.0342(3) Uiso 1.000000 R
C53 C 0.45470(13) 0.64428(10) 0.57433(9) 0.0282(2) Uani 1.000000 .
H53a H 0.55257(13) 0.64126(10) 0.59367(9) 0.0339(3) Uiso 1.000000 R
H53b H 0.41811(13) 0.70133(10) 0.61062(9) 0.0339(3) Uiso 1.000000 R
C54 C 0.39139(11) 0.54071(10) 0.59739(8) 0.0262(2) Uani 1.000000 .
H54 H 0.29251(11) 0.54636(10) 0.57893(8) 0.0314(3) Uiso 1.000000 R
C55 C 0.44353(13) 0.45465(9) 0.53734(9) 0.0287(3) Uani 1.000000 .
H55a H 0.54029(13) 0.44428(9) 0.55784(9) 0.0344(3) Uiso 1.000000 R
H55b H 0.39701(13) 0.38837(9) 0.54775(9) 0.0344(3) Uiso 1.000000 R
C56 C 0.42080(14) 0.48276(9) 0.43119(9) 0.0283(2) Uani 1.000000 .
H56a H 0.32354(14) 0.48583(9) 0.40931(9) 0.0340(3) Uiso 1.000000 R
H56b H 0.45962(14) 0.42760(9) 0.39397(9) 0.0340(3) Uiso 1.000000 R
C57 C 0.47503(13) 0.60170(9) 0.30894(9) 0.0276(2) Uani 1.000000 .
H57 H 0.52684(13) 0.54359(9) 0.28383(9) 0.0332(3) Uiso 1.000000 R
C58 C 0.54266(14) 0.70309(10) 0.28217(9) 0.0307(3) Uani 1.000000 .
H58 H 0.49099(14) 0.76382(10) 0.30276(9) 0.0369(3) Uiso 1.000000 R
C59 C 0.68619(14) 0.71053(11) 0.33096(11) 0.0372(3) Uani 1.000000 .
H59a H 0.68747(19) 0.7045(10) 0.40051(13) 0.0558(4) Uiso 1.000000 GR
H59b H 0.7392(3) 0.6539(6) 0.3080(7) 0.0558(4) Uiso 1.000000 GR
H59c H 0.7243(4) 0.7779(4) 0.3157(7) 0.0558(4) Uiso 1.000000 GR
C60 C 0.53946(18) 0.70689(13) 0.17311(10) 0.0446(4) Uani 1.000000 .
H60a H 0.5891(12) 0.6473(6) 0.15205(15) 0.0670(5) Uiso 1.000000 GR
H60b H 0.44653(19) 0.7039(11) 0.14249(11) 0.0670(5) Uiso 1.000000 GR
H60c H 0.5807(13) 0.7720(5) 0.15500(13) 0.0670(5) Uiso 1.000000 GR
C61 C 0.33327(14) 0.59300(10) 0.25616(8) 0.0296(3) Uani 1.000000 .
O62 O 0.28974(11) 0.51743(8) 0.21100(7) 0.0409(2) Uani 1.000000 .
O63 O 0.25943(10) 0.67855(8) 0.26636(7) 0.0387(2) Uani 1.000000 .
C64 C 0.12542(16) 0.67760(14) 0.21621(11) 0.0462(4) Uani 1.000000 .
H64a H 0.12873(17) 0.6669(12) 0.14759(18) 0.0693(5) Uiso 1.000000 GR
H64b H 0.0746(5) 0.6208(7) 0.2410(7) 0.0693(5) Uiso 1.000000 GR
H64c H 0.0818(5) 0.7444(4) 0.2260(9) 0.0693(5) Uiso 1.000000 GR
N65 N 0.41680(10) 0.51539(10) 0.69914(7) 0.0296(2) Uani 1.000000 .
H65 H 0.4992(16) 0.4981(12) 0.7223(11) 0.023(3) Uiso 1.000000 .
C66 C 0.31942(11) 0.50841(9) 0.75510(8) 0.0243(2) Uani 1.000000 .
O67 O 0.20218(8) 0.52810(8) 0.73047(6) 0.0321(2) Uani 1.000000 .
O68 O 0.37219(8) 0.47556(7) 0.84345(6) 0.02771(18) Uani 1.000000 .
C69 C 0.29072(12) 0.47424(10) 0.92312(9) 0.0284(3) Uani 1.000000 .
C70 C 0.24532(15) 0.58439(12) 0.94189(10) 0.0371(3) Uani 1.000000 .
H70a H 0.3217(3) 0.63207(19) 0.9448(9) 0.0557(4) Uiso 1.000000 GR
H70b H 0.1764(9) 0.6060(4) 0.8900(4) 0.0557(4) Uiso 1.000000 GR
H70c H 0.2085(11) 0.5863(2) 1.0030(4) 0.0557(4) Uiso 1.000000 GR
C71 C 0.17604(13) 0.39722(11) 0.90362(10) 0.0340(3) Uani 1.000000 .
H71a H 0.1100(6) 0.4242(4) 0.8522(6) 0.0510(4) Uiso 1.000000 GR
H71b H 0.2103(2) 0.3300(3) 0.8841(8) 0.0510(4) Uiso 1.000000 GR
H71c H 0.1338(8) 0.3877(7) 0.9619(3) 0.0510(4) Uiso 1.000000 GR
C72 C 0.39033(13) 0.43584(12) 1.00632(9) 0.0343(3) Uani 1.000000 .
H72a H 0.4210(9) 0.3656(4) 0.9921(4) 0.0514(4) Uiso 1.000000 GR
H72b H 0.4670(6) 0.4834(5) 1.0157(6) 0.0514(4) Uiso 1.000000 GR
H72c H 0.3471(4) 0.4338(9) 1.0648(2) 0.0514(4) Uiso 1.000000 GR

loop_
_atom_site_aniso_label
_atom_site_aniso_U_11
_atom_site_aniso_U_22
_atom_site_aniso_U_33
_atom_site_aniso_U_12
_atom_site_aniso_U_13
_atom_site_aniso_U_23
N1 0.0289(5) 0.0244(5) 0.0198(5) -0.0032(4) 0.0056(4) 0.0013(4)
C2 0.0506(8) 0.0255(6) 0.0209(6) -0.0090(5) 0.0082(5) 0.0008(5)
C3 0.0403(7) 0.0351(7) 0.0240(6) -0.0137(5) 0.0089(5) -0.0042(5)
C4 0.0221(5) 0.0336(6) 0.0180(5) -0.0015(4) 0.0014(4) -0.0008(4)
C5 0.0352(6) 0.0325(6) 0.0224(6) -0.0048(5) 0.0079(5) 0.0034(5)
C6 0.0331(6) 0.0291(6) 0.0247(6) -0.0078(5) 0.0082(5) -0.0000(5)
C7 0.0317(6) 0.0229(5) 0.0210(5) -0.0020(4) 0.0042(4) 0.0008(4)
C8 0.0380(7) 0.0250(6) 0.0319(6) -0.0031(5) 0.0142(5) -0.0014(5)
C9 0.0317(7) 0.0392(7) 0.0451(8) -0.0030(6) 0.0079(6) -0.0080(6)
C10 0.0505(8) 0.0459(9) 0.0302(7) 0.0054(6) 0.0153(6) -0.0021(6)
C11 0.0351(6) 0.0259(5) 0.0186(5) -0.0005(5) 0.0055(4) -0.0010(5)
O12 0.0522(6) 0.0282(5) 0.0360(5) 0.0022(4) -0.0038(4) 0.0052(4)
O13 0.0345(5) 0.0339(5) 0.0309(4) -0.0047(4) -0.0033(4) 0.0034(4)
C14 0.0373(7) 0.0480(9) 0.0361(7) -0.0009(6) -0.0066(6) -0.0005(6)
N15 0.0201(5) 0.0395(6) 0.0203(5) -0.0034(4) 0.0029(4) -0.0031(4)
C16 0.0218(5) 0.0303(6) 0.0218(5) 0.0025(4) 0.0036(4) 0.0002(4)
O17 0.0192(4) 0.0529(6) 0.0279(4) -0.0019(4) 0.0036(3) -0.0056(4)
O18 0.0221(4) 0.0385(5) 0.0201(4) -0.0012(3) 0.0053(3) -0.0024(3)
C19 0.0248(6) 0.0380(7) 0.0222(6) 0.0003(5) 0.0078(4) -0.0013(5)
C20 0.0285(6) 0.0426(7) 0.0335(7) 0.0046(5) 0.0081(5) -0.0055(6)
C21 0.0405(7) 0.0436(8) 0.0339(7) -0.0027(6) 0.0114(6) 0.0058(6)
C22 0.0316(6) 0.0554(9) 0.0235(6) 0.0007(6) 0.0055(5) -0.0036(6)
N51 0.0351(5) 0.0187(4) 0.0209(5) -0.0002(4) 0.0105(4) -0.0009(4)
C52 0.0413(7) 0.0233(5) 0.0224(6) 0.0053(5) 0.0097(5) -0.0006(4)
C53 0.0352(6) 0.0278(6) 0.0227(6) 0.0035(5) 0.0074(5) -0.0031(5)
C54 0.0206(5) 0.0390(6) 0.0191(5) 0.0014(5) 0.0034(4) 0.0046(5)
C55 0.0372(7) 0.0250(6) 0.0242(6) -0.0036(5) 0.0054(5) 0.0043(5)
C56 0.0409(6) 0.0213(5) 0.0234(6) -0.0031(5) 0.0068(5) 0.0012(4)
C57 0.0392(6) 0.0224(5) 0.0234(6) 0.0000(5) 0.0119(5) -0.0009(4)
C58 0.0414(7) 0.0253(6) 0.0276(6) -0.0015(5) 0.0125(5) 0.0027(5)
C59 0.0396(7) 0.0334(7) 0.0405(7) -0.0011(5) 0.0124(6) 0.0046(6)
C60 0.0624(10) 0.0435(8) 0.0308(7) -0.0097(7) 0.0162(7) 0.0071(6)
C61 0.0458(7) 0.0272(6) 0.0174(5) -0.0036(5) 0.0098(5) -0.0012(5)
O62 0.0593(6) 0.0335(5) 0.0301(5) -0.0110(4) 0.0065(4) -0.0074(4)
O63 0.0421(5) 0.0397(5) 0.0321(5) 0.0059(4) -0.0037(4) -0.0107(4)
C64 0.0443(8) 0.0568(10) 0.0350(7) 0.0045(7) -0.0040(6) -0.0062(7)
N65 0.0192(5) 0.0505(6) 0.0193(5) 0.0032(4) 0.0030(4) 0.0067(4)
C66 0.0223(5) 0.0303(6) 0.0204(5) -0.0004(4) 0.0029(4) 0.0010(4)
O67 0.0191(4) 0.0507(6) 0.0265(4) 0.0010(4) 0.0033(3) 0.0069(4)
O68 0.0230(4) 0.0430(5) 0.0179(4) 0.0038(3) 0.0055(3) 0.0043(3)
C69 0.0271(6) 0.0388(7) 0.0207(5) 0.0054(5) 0.0090(4) 0.0034(5)
C70 0.0418(7) 0.0383(7) 0.0329(7) 0.0069(6) 0.0110(6) -0.0014(6)
C71 0.0297(6) 0.0430(7) 0.0309(7) 0.0010(5) 0.0097(5) 0.0084(5)
C72 0.0340(7) 0.0499(8) 0.0194(6) 0.0072(6) 0.0051(5) 0.0031(5)

loop_
_atom_type_symbol
_atom_type_scat_dispersion_real
_atom_type_scat_dispersion_imag
_atom_type_scat_Cromer_Mann_a1
_atom_type_scat_Cromer_Mann_a2
_atom_type_scat_Cromer_Mann_a3
_atom_type_scat_Cromer_Mann_a4
_atom_type_scat_Cromer_Mann_b1
_atom_type_scat_Cromer_Mann_b2
_atom_type_scat_Cromer_Mann_b3
_atom_type_scat_Cromer_Mann_b4
_atom_type_scat_Cromer_Mann_c
_atom_type_scat_source
_atom_type_scat_dispersion_source
H 0.00000 0.00000 0.49300 0.32291 0.14019 0.04081 10.51090 26.12570 3.14236 57.79970 0.0030380000826 'International Tables Volume C Table 6.1.1.4 (pp. 500-502)' 'Henke, Gullikson and Davis, At. Data and Nucl. Data Tables, 1993, 54, 2'
C 0.01920 0.00962 2.31000 1.02000 1.58860 0.86500 20.84390 10.20750 0.56870 51.65120 0.215599998832 'International Tables Volume C Table 6.1.1.4 (pp. 500-502)' 'Henke, Gullikson and Davis, At. Data and Nucl. Data Tables, 1993, 54, 2'
O 0.05239 0.03377 3.04850 2.28680 1.54630 0.86700 13.27710 5.70110 0.32390 32.90890 0.250800013542 'International Tables Volume C Table 6.1.1.4 (pp. 500-502)' 'Henke, Gullikson and Davis, At. Data and Nucl. Data Tables, 1993, 54, 2'
N 0.03256 0.01839 12.21260 3.13220 2.01250 1.16630 0.00570 9.89330 28.99750 0.58260 -11.5290002823 'International Tables Volume C Table 6.1.1.4 (pp. 500-502)' 'Henke, Gullikson and Davis, At. Data and Nucl. Data Tables, 1993, 54, 2'

loop_
_geom_angle_atom_site_label_1
_geom_angle_atom_site_label_2
_geom_angle_atom_site_label_3
_geom_angle
_geom_angle_site_symmetry_1
_geom_angle_site_symmetry_3
_geom_angle_publ_flag
C6 N1 C2 110.01(10) . . ?
C7 N1 C2 115.76(9) . . ?
C7 N1 C6 111.89(9) . . ?
C3 C2 N1 110.51(10) . . ?
C4 C3 C2 110.20(10) . . ?
C5 C4 C3 109.24(10) . . ?
N15 C4 C3 110.37(9) . . ?
N15 C4 C5 112.06(10) . . ?
C6 C5 C4 110.85(10) . . ?
C5 C6 N1 110.47(10) . . ?
C8 C7 N1 112.60(10) . . ?
C11 C7 N1 111.61(10) . . ?
C11 C7 C8 111.41(10) . . ?
C9 C8 C7 109.87(11) . . ?
C10 C8 C7 110.83(11) . . ?
C10 C8 C9 110.33(11) . . ?
O12 C11 C7 126.29(12) . . ?
O13 C11 C7 110.54(10) . . ?
O13 C11 O12 123.16(12) . . ?
C14 O13 C11 116.50(11) . . ?
C16 N15 C4 120.77(9) . . ?
O17 C16 N15 124.20(11) . . ?
O18 C16 N15 110.62(9) . . ?
O18 C16 O17 125.17(11) . . ?
C19 O18 C16 120.35(9) . . ?
C20 C19 O18 110.50(10) . . ?
C21 C19 O18 110.08(10) . . ?
C21 C19 C20 113.17(11) . . ?
C22 C19 O18 102.64(9) . . ?
C22 C19 C20 109.53(11) . . ?
C22 C19 C21 110.40(12) . . ?
C56 N51 C52 110.26(9) . . ?
C57 N51 C52 115.43(9) . . ?
C57 N51 C56 110.64(9) . . ?
C53 C52 N51 110.09(10) . . ?
C54 C53 C52 109.66(10) . . ?
C55 C54 C53 109.08(9) . . ?
N65 C54 C53 112.18(10) . . ?
N65 C54 C55 110.75(10) . . ?
C56 C55 C54 110.71(10) . . ?
C55 C56 N51 111.65(10) . . ?
C58 C57 N51 114.56(10) . . ?
C61 C57 N51 112.82(10) . . ?
C61 C57 C58 111.10(10) . . ?
C59 C58 C57 111.65(11) . . ?
C60 C58 C57 108.69(11) . . ?
C60 C58 C59 110.15(12) . . ?
O62 C61 C57 124.55(12) . . ?
O63 C61 C57 112.69(10) . . ?
O63 C61 O62 122.75(13) . . ?
C64 O63 C61 116.02(11) . . ?
C66 N65 C54 122.92(9) . . ?
O67 C66 N65 125.43(11) . . ?
O68 C66 N65 109.25(9) . . ?
O68 C66 O67 125.32(11) . . ?
C69 O68 C66 120.69(9) . . ?
C70 C69 O68 109.43(10) . . ?
C71 C69 O68 110.93(10) . . ?
C71 C69 C70 113.31(11) . . ?
C72 C69 O68 102.18(9) . . ?
C72 C69 C70 110.53(11) . . ?
C72 C69 C71 109.89(11) . . ?

loop_
_geom_bond_atom_site_label_1
_geom_bond_atom_site_label_2
_geom_bond_distance
_geom_bond_site_symmetry_2
_geom_bond_publ_flag
N1 C2 1.4623(16) . ?
N1 C6 1.4581(15) . ?
N1 C7 1.4730(15) . ?
C2 C3 1.5285(17) . ?
C3 C4 1.5250(17) . ?
C4 C5 1.5198(18) . ?
C4 N15 1.4646(14) . ?
C5 C6 1.5235(16) . ?
C7 C8 1.5360(17) . ?
C7 C11 1.5261(17) . ?
C8 C9 1.520(2) . ?
C8 C10 1.5288(19) . ?
C11 O12 1.2039(16) . ?
C11 O13 1.3444(16) . ?
O13 C14 1.4388(17) . ?
N15 C16 1.3416(16) . ?
C16 O17 1.2190(15) . ?
C16 O18 1.3500(14) . ?
O18 C19 1.4762(14) . ?
C19 C20 1.5229(18) . ?
C19 C21 1.516(2) . ?
C19 C22 1.5218(17) . ?
N51 C52 1.4634(15) . ?
N51 C56 1.4623(15) . ?
N51 C57 1.4722(15) . ?
C52 C53 1.5286(16) . ?
C53 C54 1.5254(18) . ?
C54 C55 1.5237(17) . ?
C54 N65 1.4576(14) . ?
C55 C56 1.5242(16) . ?
C57 C58 1.5365(17) . ?
C57 C61 1.5270(19) . ?
C58 C59 1.522(2) . ?
C58 C60 1.5313(18) . ?
C61 O62 1.2086(16) . ?
C61 O63 1.3431(16) . ?
O63 C64 1.4410(18) . ?
N65 C66 1.3396(16) . ?
C66 O67 1.2146(14) . ?
C66 O68 1.3539(14) . ?
O68 C69 1.4738(14) . ?
C69 C70 1.5171(19) . ?
C69 C71 1.5179(19) . ?
C69 C72 1.5216(17) . ?
